data_4031856
loop_
_publ_author_name
'Doherty, William'
'Evans, Paul'

_publ_section_title
;
 Aminooxylation Horner-Wadsworth-Emmons Sequence for the Synthesis of
 Enantioenriched \g-Functionalized Vinyl Sulfones.
;
_journal_issue 4
_journal_name_full 'The Journal of organic chemistry'
_journal_page_first 1416
_journal_page_last 1424
_journal_paper_doi 10.1021/acs.joc.5b02556
_journal_volume 81
_journal_year 2016
_chemical_absolute_configuration ad
_chemical_formula_moiety 'C17 H17 N3 O2 S'
_chemical_formula_sum 'C17 H17 N3 O2 S'
_chemical_formula_weight 327.40
_chemical_name_systematic
; 
 ? 
;
_space_group_IT_number 4
_symmetry_cell_setting monoclinic
_symmetry_space_group_name_Hall 'P 2yb'
_symmetry_space_group_name_H-M 'P 1 21 1'
_atom_sites_solution_hydrogens geom
_atom_sites_solution_primary direct
_atom_sites_solution_secondary difmap
_audit_creation_method SHELXL-97
_cell_angle_alpha 90.00
_cell_angle_beta 112.716(3)
_cell_angle_gamma 90.00
_cell_formula_units_Z 2
_cell_length_a 9.9158(2)
_cell_length_b 7.8871(1)
_cell_length_c 11.6418(3)
_cell_measurement_reflns_used 14735
_cell_measurement_temperature 100(2)
_cell_measurement_theta_max 32.5530
_cell_measurement_theta_min 3.2040
_cell_volume 839.84(3)
_computing_cell_refinement
; 
CrysAlisPro, Agilent Technologies, 
Version 1.171.36.24a (release 19-12-2012 CrysAlis171 .NET) 
(compiled Dec 19 2012,11:08:27) 
;
_computing_data_collection
; 
CrysAlisPro, Agilent Technologies, 
Version 1.171.36.24a (release 19-12-2012 CrysAlis171 .NET) 
(compiled Dec 19 2012,11:08:27) 
;
_computing_data_reduction
; 
CrysAlisPro, Agilent Technologies, 
Version 1.171.36.24a (release 19-12-2012 CrysAlis171 .NET) 
(compiled Dec 19 2012,11:08:27) 
;
_computing_structure_refinement 'SHELXL-97 (Sheldrick, 2008)'
_computing_structure_solution 'SHELXS-97 (Sheldrick, 2008)'
_diffrn_ambient_temperature 100(2)
_diffrn_detector_area_resol_mean 10.3196
_diffrn_measured_fraction_theta_full 0.993
_diffrn_measured_fraction_theta_max 0.956
_diffrn_measurement_device_type 'SuperNova, Dual, Cu at zero, Atlas'
_diffrn_measurement_method '\w scans'
_diffrn_radiation_monochromator mirror
_diffrn_radiation_source 'SuperNova (Mo) X-ray Source'
_diffrn_radiation_type MoK\a
_diffrn_radiation_wavelength 0.71073
_diffrn_reflns_av_R_equivalents 0.0437
_diffrn_reflns_av_sigmaI/netI 0.0319
_diffrn_reflns_limit_h_max 14
_diffrn_reflns_limit_h_min -15
_diffrn_reflns_limit_k_max 11
_diffrn_reflns_limit_k_min -11
_diffrn_reflns_limit_l_max 17
_diffrn_reflns_limit_l_min -17
_diffrn_reflns_number 27512
_diffrn_reflns_theta_full 32.00
_diffrn_reflns_theta_max 32.90
_diffrn_reflns_theta_min 3.20
_exptl_absorpt_coefficient_mu 0.205
_exptl_absorpt_correction_T_max 0.979
_exptl_absorpt_correction_T_min 0.959
_exptl_absorpt_correction_type analytical
_exptl_absorpt_process_details
; 
CrysAlisPro, Agilent Technologies, 
Version 1.171.36.24a (release 19-12-2012 CrysAlis171 .NET) 
(compiled Dec 19 2012,11:08:27) 
Analytical numeric absorption correction using a multifaceted crystal 
model based on expressions derived by R.C. Clark & J.S. Reid. 
(Clark, R. C. & Reid, J. S. (1995). Acta Cryst. A51, 887-897) 
;
_exptl_crystal_colour colourless
_exptl_crystal_density_diffrn 1.295
_exptl_crystal_density_method 'not measured'
_exptl_crystal_description block
_exptl_crystal_F_000 344
_exptl_crystal_size_max 0.2759
_exptl_crystal_size_mid 0.2335
_exptl_crystal_size_min 0.1461
_refine_diff_density_max 0.572
_refine_diff_density_min -0.353
_refine_diff_density_rms 0.053
_refine_ls_abs_structure_details 'Flack H D (1983), Acta Cryst. A39, 876-881'
_refine_ls_abs_structure_Flack -0.03(4)
_refine_ls_extinction_method none
_refine_ls_goodness_of_fit_ref 1.043
_refine_ls_hydrogen_treatment constr
_refine_ls_matrix_type full
_refine_ls_number_parameters 208
_refine_ls_number_reflns 5866
_refine_ls_number_restraints 1
_refine_ls_restrained_S_all 1.043
_refine_ls_R_factor_all 0.0411
_refine_ls_R_factor_gt 0.0368
_refine_ls_shift/su_max 0.002
_refine_ls_shift/su_mean 0.000
_refine_ls_structure_factor_coef Fsqd
_refine_ls_weighting_details 'calc w=1/[\s^2^(Fo^2^)+(0.0550P)^2^+0.1225P] where P=(Fo^2^+2Fc^2^)/3'
_refine_ls_weighting_scheme calc
_refine_ls_wR_factor_gt 0.0924
_refine_ls_wR_factor_ref 0.0963
_reflns_number_gt 5495
_reflns_number_total 5866
_reflns_threshold_expression I>2\s(I)
_cod_data_source_file jo5b02556_si_001.cif
_cod_data_source_block eva63
_cod_depositor_comments 'Adding full bibliography for 4031856.cif.'
_cod_original_sg_symbol_H-M 'P 21'
_cod_database_code 4031856

loop_
_symmetry_equiv_pos_as_xyz
'x, y, z'
'-x, y+1/2, -z'

loop_
_atom_site_label
_atom_site_type_symbol
_atom_site_fract_x
_atom_site_fract_y
_atom_site_fract_z
_atom_site_U_iso_or_equiv
_atom_site_adp_type
_atom_site_occupancy
_atom_site_symmetry_multiplicity
_atom_site_calc_flag
_atom_site_refinement_flags
S S 1.12456(3) 1.19599(3) 0.71460(2) 0.01759(7) Uani 1 1 d .
O1 O 1.09565(10) 1.18808(16) 0.58361(8) 0.02542(19) Uani 1 1 d .
O2 O 1.05040(12) 1.32258(14) 0.75773(11) 0.0296(2) Uani 1 1 d .
C1 C 1.31428(13) 1.22347(15) 0.79693(11) 0.0178(2) Uani 1 1 d .
C2 C 1.36387(16) 1.31102(18) 0.90938(12) 0.0251(3) Uani 1 1 d .
H2 H 1.2968 1.3542 0.9423 0.030 Uiso 1 1 calc R
C3 C 1.51322(17) 1.3341(2) 0.97255(14) 0.0312(3) Uani 1 1 d .
H3 H 1.5492 1.3924 1.0500 0.037 Uiso 1 1 calc R
C4 C 1.61016(16) 1.2721(2) 0.92280(15) 0.0311(3) Uani 1 1 d .
H4 H 1.7122 1.2898 0.9658 0.037 Uiso 1 1 calc R
C5 C 1.55900(14) 1.1845(2) 0.81061(13) 0.0286(3) Uani 1 1 d .
H5 H 1.6261 1.1417 0.7776 0.034 Uiso 1 1 calc R
C6 C 1.40982(15) 1.15920(17) 0.74657(12) 0.0225(3) Uani 1 1 d .
H6 H 1.3740 1.0992 0.6699 0.027 Uiso 1 1 calc R
C7 C 1.08737(13) 0.99935(16) 0.76402(11) 0.0159(2) Uani 1 1 d .
H7 H 1.1085 0.9808 0.8499 0.019 Uiso 1 1 calc R
C8 C 1.02992(13) 0.87550(16) 0.68295(11) 0.0162(2) Uani 1 1 d .
H8 H 1.0167 0.8943 0.5987 0.019 Uiso 1 1 calc R
C9 C 0.98446(12) 0.70744(17) 0.71628(10) 0.01658(19) Uani 1 1 d .
H9 H 1.0280 0.6161 0.6818 0.020 Uiso 1 1 calc R
N1 N 1.04791(12) 0.69396(18) 0.85399(9) 0.0228(2) Uani 1 1 d .
N2 N 0.99153(16) 0.59020(19) 0.89978(12) 0.0301(3) Uani 1 1 d .
N3 N 0.9474(3) 0.5008(3) 0.95247(16) 0.0616(6) Uani 1 1 d .
C10 C 0.81758(12) 0.68682(19) 0.65985(11) 0.0191(2) Uani 1 1 d .
H10A H 0.7841 0.6848 0.5680 0.023 Uiso 1 1 calc R
H10B H 0.7924 0.5760 0.6863 0.023 Uiso 1 1 calc R
C11 C 0.73413(14) 0.82666(18) 0.69644(13) 0.0229(2) Uani 1 1 d .
H11A H 0.7753 0.8403 0.7881 0.027 Uiso 1 1 calc R
H11B H 0.7456 0.9356 0.6589 0.027 Uiso 1 1 calc R
C12 C 0.57403(14) 0.78253(16) 0.65224(12) 0.0192(2) Uani 1 1 d .
C13 C 0.52036(13) 0.6974(2) 0.73065(11) 0.0234(2) Uani 1 1 d .
H13 H 0.5846 0.6711 0.8134 0.028 Uiso 1 1 calc R
C14 C 0.37408(16) 0.65047(19) 0.68951(14) 0.0273(3) Uani 1 1 d .
H14 H 0.3388 0.5938 0.7444 0.033 Uiso 1 1 calc R
C15 C 0.27972(13) 0.6862(2) 0.56863(13) 0.0258(2) Uani 1 1 d .
H15 H 0.1800 0.6530 0.5400 0.031 Uiso 1 1 calc R
C16 C 0.33170(15) 0.77061(19) 0.48960(13) 0.0249(3) Uani 1 1 d .
H16 H 0.2673 0.7952 0.4066 0.030 Uiso 1 1 calc R
C17 C 0.47774(15) 0.81964(17) 0.53106(13) 0.0229(2) Uani 1 1 d .
H17 H 0.5120 0.8787 0.4765 0.027 Uiso 1 1 calc R

loop_
_atom_site_aniso_label
_atom_site_aniso_U_11
_atom_site_aniso_U_22
_atom_site_aniso_U_33
_atom_site_aniso_U_23
_atom_site_aniso_U_13
_atom_site_aniso_U_12
S 0.01656(12) 0.01328(12) 0.02143(12) 0.00346(11) 0.00569(9) 0.00005(11)
O1 0.0217(4) 0.0292(5) 0.0200(4) 0.0083(4) 0.0021(3) -0.0047(5)
O2 0.0267(5) 0.0152(4) 0.0483(6) -0.0005(4) 0.0160(5) 0.0035(4)
C1 0.0176(5) 0.0153(6) 0.0181(5) 0.0016(4) 0.0041(4) -0.0021(4)
C2 0.0309(7) 0.0234(6) 0.0204(5) -0.0034(5) 0.0092(5) -0.0046(5)
C3 0.0339(7) 0.0296(7) 0.0222(6) -0.0045(5) 0.0020(5) -0.0088(6)
C4 0.0212(6) 0.0274(7) 0.0338(7) 0.0020(6) -0.0012(5) -0.0063(5)
C5 0.0195(5) 0.0284(7) 0.0357(6) -0.0005(6) 0.0081(5) 0.0004(6)
C6 0.0212(6) 0.0211(6) 0.0229(5) -0.0022(4) 0.0061(4) -0.0003(4)
C7 0.0172(5) 0.0132(5) 0.0180(5) 0.0015(4) 0.0077(4) -0.0006(4)
C8 0.0159(5) 0.0150(5) 0.0183(5) 0.0006(4) 0.0073(4) 0.0004(4)
C9 0.0183(5) 0.0132(5) 0.0182(4) -0.0008(4) 0.0070(4) -0.0006(5)
N1 0.0271(5) 0.0187(4) 0.0198(4) 0.0034(5) 0.0059(4) -0.0037(5)
N2 0.0405(7) 0.0284(6) 0.0241(5) -0.0020(5) 0.0154(5) -0.0087(5)
N3 0.0953(16) 0.0618(12) 0.0385(8) -0.0033(8) 0.0379(10) -0.0377(12)
C10 0.0170(5) 0.0183(5) 0.0227(5) -0.0047(5) 0.0083(4) -0.0025(5)
C11 0.0186(5) 0.0186(6) 0.0317(6) -0.0053(5) 0.0099(5) -0.0023(5)
C12 0.0176(5) 0.0151(5) 0.0261(6) -0.0011(4) 0.0096(4) -0.0002(4)
C13 0.0223(5) 0.0236(5) 0.0233(5) 0.0027(6) 0.0078(4) -0.0020(6)
C14 0.0257(6) 0.0271(7) 0.0328(7) 0.0024(5) 0.0153(5) -0.0043(5)
C15 0.0165(5) 0.0236(6) 0.0364(6) -0.0037(6) 0.0092(4) -0.0017(6)
C16 0.0224(6) 0.0220(6) 0.0261(6) 0.0005(5) 0.0047(5) 0.0034(5)
C17 0.0255(6) 0.0189(6) 0.0260(6) 0.0027(5) 0.0119(5) -0.0001(5)

loop_
_atom_type_symbol
_atom_type_description
_atom_type_scat_dispersion_real
_atom_type_scat_dispersion_imag
_atom_type_scat_source
C C 0.0033 0.0016 'International Tables Vol C Tables 4.2.6.8 and 6.1.1.4'
H H 0.0000 0.0000 'International Tables Vol C Tables 4.2.6.8 and 6.1.1.4'
N N 0.0061 0.0033 'International Tables Vol C Tables 4.2.6.8 and 6.1.1.4'
O O 0.0106 0.0060 'International Tables Vol C Tables 4.2.6.8 and 6.1.1.4'
S S 0.1246 0.1234 'International Tables Vol C Tables 4.2.6.8 and 6.1.1.4'

loop_
_geom_angle_atom_site_label_1
_geom_angle_atom_site_label_2
_geom_angle_atom_site_label_3
_geom_angle
O1 S O2 118.65(7)
O1 S C7 109.27(6)
O2 S C7 107.47(6)
O1 S C1 108.37(5)
O2 S C1 107.84(6)
C7 S C1 104.31(6)
C6 C1 C2 121.86(12)
C6 C1 S 118.96(9)
C2 C1 S 119.18(10)
C3 C2 C1 118.74(13)
C3 C2 H2 120.6
C1 C2 H2 120.6
C2 C3 C4 120.12(13)
C2 C3 H3 119.9
C4 C3 H3 119.9
C3 C4 C5 120.47(13)
C3 C4 H4 119.8
C5 C4 H4 119.8
C4 C5 C6 120.15(14)
C4 C5 H5 119.9
C6 C5 H5 119.9
C1 C6 C5 118.66(12)
C1 C6 H6 120.7
C5 C6 H6 120.7
C8 C7 S 120.59(9)
C8 C7 H7 119.7
S C7 H7 119.7
C7 C8 C9 123.88(11)
C7 C8 H8 118.1
C9 C8 H8 118.1
N1 C9 C8 107.39(10)
N1 C9 C10 113.09(9)
C8 C9 C10 111.42(10)
N1 C9 H9 108.3
C8 C9 H9 108.3
C10 C9 H9 108.3
N2 N1 C9 116.40(11)
N3 N2 N1 173.55(17)
C11 C10 C9 114.38(10)
C11 C10 H10A 108.7
C9 C10 H10A 108.7
C11 C10 H10B 108.7
C9 C10 H10B 108.7
H10A C10 H10B 107.6
C12 C11 C10 110.41(10)
C12 C11 H11A 109.6
C10 C11 H11A 109.6
C12 C11 H11B 109.6
C10 C11 H11B 109.6
H11A C11 H11B 108.1
C13 C12 C17 118.55(11)
C13 C12 C11 120.36(12)
C17 C12 C11 121.04(12)
C14 C13 C12 120.93(12)
C14 C13 H13 119.5
C12 C13 H13 119.5
C15 C14 C13 120.09(13)
C15 C14 H14 120.0
C13 C14 H14 120.0
C14 C15 C16 119.58(12)
C14 C15 H15 120.2
C16 C15 H15 120.2
C15 C16 C17 120.44(13)
C15 C16 H16 119.8
C17 C16 H16 119.8
C16 C17 C12 120.41(12)
C16 C17 H17 119.8
C12 C17 H17 119.8

loop_
_geom_bond_atom_site_label_1
_geom_bond_atom_site_label_2
_geom_bond_distance
S O1 1.4401(9)
S O2 1.4404(11)
S C7 1.7425(12)
S C1 1.7641(12)
C1 C6 1.3882(18)
C1 C2 1.3911(17)
C2 C3 1.388(2)
C2 H2 0.9500
C3 C4 1.389(2)
C3 H3 0.9500
C4 C5 1.389(2)
C4 H4 0.9500
C5 C6 1.3900(18)
C5 H5 0.9500
C6 H6 0.9500
C7 C8 1.3244(17)
C7 H7 0.9500
C8 C9 1.4985(17)
C8 H8 0.9500
C9 N1 1.4828(14)
C9 C10 1.5352(16)
C9 H9 1.0000
N1 N2 1.2233(17)
N2 N3 1.128(2)
C10 C11 1.5346(18)
C10 H10A 0.9900
C10 H10B 0.9900
C11 C12 1.5084(18)
C11 H11A 0.9900
C11 H11B 0.9900
C12 C13 1.3937(18)
C12 C17 1.3954(19)
C13 C14 1.3906(18)
C13 H13 0.9500
C14 C15 1.385(2)
C14 H14 0.9500
C15 C16 1.386(2)
C15 H15 0.9500
C16 C17 1.3927(19)
C16 H16 0.9500
C17 H17 0.9500

loop_
_geom_torsion_atom_site_label_1
_geom_torsion_atom_site_label_2
_geom_torsion_atom_site_label_3
_geom_torsion_atom_site_label_4
_geom_torsion
O1 S C1 C6 -28.99(12)
O2 S C1 C6 -158.60(10)
C7 S C1 C6 87.34(11)
O1 S C1 C2 150.03(11)
O2 S C1 C2 20.42(12)
C7 S C1 C2 -93.63(11)
C6 C1 C2 C3 -0.1(2)
S C1 C2 C3 -179.08(11)
C1 C2 C3 C4 0.8(2)
C2 C3 C4 C5 -1.0(3)
C3 C4 C5 C6 0.5(3)
C2 C1 C6 C5 -0.4(2)
S C1 C6 C5 178.63(11)
C4 C5 C6 C1 0.1(2)
O1 S C7 C8 -5.08(12)
O2 S C7 C8 124.90(11)
C1 S C7 C8 -120.79(10)
S C7 C8 C9 -175.29(9)
C7 C8 C9 N1 -13.48(16)
C7 C8 C9 C10 110.88(13)
C8 C9 N1 N2 160.43(13)
C10 C9 N1 N2 37.09(17)
N1 C9 C10 C11 64.45(15)
C8 C9 C10 C11 -56.64(13)
C9 C10 C11 C12 -171.85(11)
C10 C11 C12 C13 93.02(15)
C10 C11 C12 C17 -84.43(15)
C17 C12 C13 C14 -0.1(2)
C11 C12 C13 C14 -177.61(13)
C12 C13 C14 C15 0.8(2)
C13 C14 C15 C16 -0.8(2)
C14 C15 C16 C17 -0.1(2)
C15 C16 C17 C12 0.8(2)
C13 C12 C17 C16 -0.7(2)
C11 C12 C17 C16 176.79(12)
